data_4076107
loop_
_publ_author_name
'Cai, Shuyi'
'Jin, Guo-Xin'

_publ_section_title
;
 Heteronuclear Tungsten and Cobalt Derivatives of the 16-Electron
 Half-Sandwich Complex Cp*Rh[E2C2(B10H10)] (E = S, Se)
;
_journal_issue 22
_journal_name_full Organometallics
_journal_page_first 5280
_journal_paper_doi 10.1021/om050598p
_journal_volume 24
_journal_year 2005
_chemical_formula_sum 'C11 H20 B5 Rh S'
_chemical_formula_weight 341.29
_chemical_name_systematic
; 
 ? 
;
_space_group_IT_number 15
_symmetry_cell_setting monoclinic
_symmetry_space_group_name_Hall '-C 2yc'
_symmetry_space_group_name_H-M 'C 1 2/c 1'
_atom_sites_solution_hydrogens geom
_atom_sites_solution_primary direct
_atom_sites_solution_secondary difmap
_audit_creation_method SHELXL-97
_cell_angle_alpha 90.00
_cell_angle_beta 114.356(3)
_cell_angle_gamma 90.00
_cell_formula_units_Z 8
_cell_length_a 18.071(3)
_cell_length_b 12.410(2)
_cell_length_c 15.353(3)
_cell_measurement_reflns_used 684
_cell_measurement_temperature 293(2)
_cell_measurement_theta_max 26.519
_cell_measurement_theta_min 2.204
_cell_volume 3136.6(10)
_computing_cell_refinement 'Bruker SMART'
_computing_data_collection 'Bruker SMART'
_computing_data_reduction 'Bruker SHELXTL'
_computing_molecular_graphics 'Bruker SHELXTL'
_computing_publication_material 'Bruker SHELXTL'
_computing_structure_refinement 'SHELXL-97 (Sheldrick, 1997)'
_computing_structure_solution 'SHELXS-97 (Sheldrick, 1990)'
_diffrn_ambient_temperature 293(2)
_diffrn_measured_fraction_theta_full 0.999
_diffrn_measured_fraction_theta_max 0.999
_diffrn_measurement_device_type 'CCD area detector'
_diffrn_measurement_method 'phi and omega scans'
_diffrn_radiation_monochromator graphite
_diffrn_radiation_source 'fine-focus sealed tube'
_diffrn_radiation_type MoK\a
_diffrn_radiation_wavelength 0.71073
_diffrn_reflns_av_R_equivalents 0.0331
_diffrn_reflns_av_sigmaI/netI 0.0427
_diffrn_reflns_limit_h_max 17
_diffrn_reflns_limit_h_min -21
_diffrn_reflns_limit_k_max 14
_diffrn_reflns_limit_k_min -14
_diffrn_reflns_limit_l_max 18
_diffrn_reflns_limit_l_min -18
_diffrn_reflns_number 7730
_diffrn_reflns_theta_full 25.01
_diffrn_reflns_theta_max 25.01
_diffrn_reflns_theta_min 2.06
_diffrn_standards_decay_% 4.50
_exptl_absorpt_coefficient_mu 1.197
_exptl_absorpt_correction_T_max 0.9316
_exptl_absorpt_correction_T_min 0.8897
_exptl_absorpt_correction_type multi-scan
_exptl_absorpt_process_details sadabs
_exptl_crystal_density_diffrn 1.445
_exptl_crystal_density_method 'not measured'
_exptl_crystal_F_000 1376
_exptl_crystal_size_max 0.10
_exptl_crystal_size_mid 0.08
_exptl_crystal_size_min 0.06
_refine_diff_density_max 0.658
_refine_diff_density_min -0.316
_refine_diff_density_rms 0.084
_refine_ls_extinction_method none
_refine_ls_goodness_of_fit_ref 1.029
_refine_ls_hydrogen_treatment mixed
_refine_ls_matrix_type full
_refine_ls_number_parameters 168
_refine_ls_number_reflns 2765
_refine_ls_number_restraints 0
_refine_ls_restrained_S_all 1.029
_refine_ls_R_factor_all 0.0659
_refine_ls_R_factor_gt 0.0433
_refine_ls_shift/su_max 0.000
_refine_ls_shift/su_mean 0.000
_refine_ls_structure_factor_coef Fsqd
_refine_ls_weighting_details 'calc w=1/[\s^2^(Fo^2^)+(0.0591P)^2^+0.0000P] where P=(Fo^2^+2Fc^2^)/3'
_refine_ls_weighting_scheme calc
_refine_ls_wR_factor_gt 0.0980
_refine_ls_wR_factor_ref 0.1076
_reflns_number_gt 2067
_reflns_number_total 2765
_reflns_threshold_expression >2sigma(I)
_cod_data_source_file om050598psi20050717_023347.cif
_cod_data_source_block f40930a
_cod_depositor_comments
;
The following automatic conversions were performed:

'_symmetry_cell_setting' value 'Monoclinic' changed to 'monoclinic'
according to /home/saulius/struct/CIF-dictionaries/cif_core.dic
dictionary named 'cif_core.dic' version 2.4.1 from 2010-06-29.

Automatic conversion script
Id: cif_fix_values 1715 2011-07-08 13:25:40Z adriana 
;
_cod_original_cell_volume 3136.7(10)
_cod_original_sg_symbol_H-M C2/c
_cod_database_code 4076107

loop_
_symmetry_equiv_pos_as_xyz
'x, y, z'
'-x, y, -z+1/2'
'x+1/2, y+1/2, z'
'-x+1/2, y+1/2, -z+1/2'
'-x, -y, -z'
'x, -y, z-1/2'
'-x+1/2, -y+1/2, -z'
'x+1/2, -y+1/2, z-1/2'

loop_
_atom_site_label
_atom_site_type_symbol
_atom_site_fract_x
_atom_site_fract_y
_atom_site_fract_z
_atom_site_U_iso_or_equiv
_atom_site_adp_type
_atom_site_occupancy
_atom_site_symmetry_multiplicity
_atom_site_calc_flag
_atom_site_refinement_flags
Rh1 Rh 0.42138(2) 0.07497(3) 0.19773(3) 0.04639(17) Uani 1 1 d .
S1 S 0.51557(8) -0.02220(10) 0.16026(9) 0.0477(3) Uani 1 1 d .
C1 C 0.5084(3) -0.1584(4) 0.2020(3) 0.0461(12) Uani 1 1 d .
C2 C 0.3165(5) 0.1057(7) 0.0669(6) 0.106(3) Uani 1 1 d .
C3 C 0.3618(4) 0.2003(6) 0.0953(5) 0.0766(19) Uani 1 1 d .
C4 C 0.3617(4) 0.2329(5) 0.1813(5) 0.0722(18) Uani 1 1 d .
C5 C 0.3212(5) 0.1599(8) 0.2090(6) 0.090(2) Uani 1 1 d .
C6 C 0.2876(4) 0.0814(6) 0.1371(11) 0.117(4) Uani 1 1 d .
C7 C 0.2979(8) 0.0485(11) -0.0256(8) 0.311(12) Uani 1 1 d .
H7A H 0.2478 0.0753 -0.0734 0.466 Uiso 1 1 calc R
H7B H 0.2929 -0.0274 -0.0170 0.466 Uiso 1 1 calc R
H7C H 0.3410 0.0608 -0.0456 0.466 Uiso 1 1 calc R
C8 C 0.3984(6) 0.2646(10) 0.0379(8) 0.212(7) Uani 1 1 d .
H8A H 0.3590 0.3151 -0.0027 0.318 Uiso 1 1 calc R
H8B H 0.4138 0.2163 -0.0006 0.318 Uiso 1 1 calc R
H8C H 0.4455 0.3029 0.0809 0.318 Uiso 1 1 calc R
C9 C 0.3961(6) 0.3393(7) 0.2314(9) 0.193(6) Uani 1 1 d .
H9A H 0.3549 0.3939 0.2086 0.289 Uiso 1 1 calc R
H9B H 0.4415 0.3603 0.2181 0.289 Uiso 1 1 calc R
H9C H 0.4135 0.3306 0.2991 0.289 Uiso 1 1 calc R
C10 C 0.3044(7) 0.1612(13) 0.2965(8) 0.265(10) Uani 1 1 d .
H10A H 0.2565 0.2032 0.2845 0.398 Uiso 1 1 calc R
H10B H 0.3497 0.1925 0.3486 0.398 Uiso 1 1 calc R
H10C H 0.2961 0.0888 0.3127 0.398 Uiso 1 1 calc R
C11 C 0.2308(5) -0.0064(8) 0.1341(15) 0.325(13) Uani 1 1 d .
H11A H 0.1759 0.0189 0.1024 0.487 Uiso 1 1 calc R
H11B H 0.2411 -0.0280 0.1981 0.487 Uiso 1 1 calc R
H11C H 0.2387 -0.0668 0.0998 0.487 Uiso 1 1 calc R
B1 B 0.4137(4) -0.1961(5) 0.1915(4) 0.0550(16) Uani 1 1 d .
H1 H 0.3577 -0.1495 0.1539 0.066 Uiso 1 1 calc R
B2 B 0.5679(4) -0.2657(5) 0.2015(5) 0.0623(17) Uani 1 1 d .
H2 H 0.6122 -0.2644 0.1695 0.075 Uiso 1 1 calc R
B3 B 0.5096(6) -0.3798(6) 0.1973(6) 0.078(2) Uani 1 1 d .
H3 H 0.5159 -0.4546 0.1626 0.093 Uiso 1 1 calc R
B4 B 0.4625(4) -0.2651(5) 0.1288(5) 0.0648(18) Uani 1 1 d .
H4 H 0.4386 -0.2632 0.0503 0.078 Uiso 1 1 calc R
B5 B 0.4143(5) -0.3379(6) 0.1919(5) 0.071(2) Uani 1 1 d .
H5 H 0.3588 -0.3855 0.1543 0.085 Uiso 1 1 calc R

loop_
_atom_site_aniso_label
_atom_site_aniso_U_11
_atom_site_aniso_U_22
_atom_site_aniso_U_33
_atom_site_aniso_U_23
_atom_site_aniso_U_13
_atom_site_aniso_U_12
Rh1 0.0407(2) 0.0424(2) 0.0539(3) 0.00249(19) 0.01725(18) 0.0034(2)
S1 0.0512(7) 0.0451(7) 0.0483(7) 0.0035(6) 0.0221(6) 0.0025(6)
C1 0.051(3) 0.041(3) 0.049(3) 0.001(2) 0.023(2) 0.004(2)
C2 0.075(5) 0.091(6) 0.094(6) -0.039(5) -0.023(4) 0.044(5)
C3 0.063(4) 0.094(5) 0.079(4) 0.042(4) 0.035(4) 0.035(4)
C4 0.054(4) 0.060(4) 0.089(5) -0.006(3) 0.016(3) 0.019(3)
C5 0.063(4) 0.123(7) 0.101(5) 0.047(5) 0.051(4) 0.043(5)
C6 0.031(3) 0.060(4) 0.234(12) 0.043(6) 0.028(5) 0.005(3)
C7 0.282(15) 0.318(17) 0.128(9) -0.139(11) -0.120(10) 0.227(14)
C8 0.139(9) 0.308(16) 0.235(13) 0.209(13) 0.123(9) 0.114(10)
C9 0.107(7) 0.098(7) 0.269(14) -0.079(8) -0.027(8) 0.040(6)
C10 0.215(12) 0.48(3) 0.184(12) 0.195(15) 0.162(11) 0.252(16)
C11 0.060(5) 0.106(8) 0.73(4) 0.150(15) 0.083(12) 0.000(6)
B1 0.052(4) 0.053(4) 0.060(4) -0.009(3) 0.023(3) -0.009(3)
B2 0.070(4) 0.050(3) 0.076(5) 0.002(3) 0.039(4) 0.009(4)
B3 0.106(6) 0.047(3) 0.085(5) -0.004(4) 0.045(5) 0.004(4)
B4 0.079(5) 0.051(4) 0.062(4) -0.011(3) 0.027(4) 0.001(4)
B5 0.081(5) 0.049(4) 0.084(5) -0.012(3) 0.035(4) -0.012(4)

loop_
_atom_type_symbol
_atom_type_description
_atom_type_scat_dispersion_real
_atom_type_scat_dispersion_imag
_atom_type_scat_source
C C 0.0033 0.0016 'International Tables Vol C Tables 4.2.6.8 and 6.1.1.4'
H H 0.0000 0.0000 'International Tables Vol C Tables 4.2.6.8 and 6.1.1.4'
B B 0.0013 0.0007 'International Tables Vol C Tables 4.2.6.8 and 6.1.1.4'
S S 0.1246 0.1234 'International Tables Vol C Tables 4.2.6.8 and 6.1.1.4'
Rh Rh -1.1178 0.9187 'International Tables Vol C Tables 4.2.6.8 and 6.1.1.4'

loop_
_geom_angle_atom_site_label_1
_geom_angle_atom_site_label_2
_geom_angle_atom_site_label_3
_geom_angle
_geom_angle_site_symmetry_1
_geom_angle_site_symmetry_3
C2 Rh1 C3 37.8(3) . .
C2 Rh1 C5 62.9(3) . .
C3 Rh1 C5 61.6(2) . .
C2 Rh1 C4 62.2(2) . .
C3 Rh1 C4 36.9(2) . .
C5 Rh1 C4 35.7(3) . .
C2 Rh1 C6 37.8(4) . .
C3 Rh1 C6 62.3(3) . .
C5 Rh1 C6 37.6(3) . .
C4 Rh1 C6 61.3(3) . .
C2 Rh1 S1 149.9(3) . 2_655
C3 Rh1 S1 163.2(2) . 2_655
C5 Rh1 S1 106.23(18) . 2_655
C4 Rh1 S1 126.44(19) . 2_655
C6 Rh1 S1 116.1(3) . 2_655
C2 Rh1 S1 108.1(2) . .
C3 Rh1 S1 112.76(18) . .
C5 Rh1 S1 170.9(2) . .
C4 Rh1 S1 143.3(2) . .
C6 Rh1 S1 134.1(4) . .
S1 Rh1 S1 80.76(6) 2_655 .
C2 Rh1 Rh1 152.3(4) . 2_655
C3 Rh1 Rh1 122.32(19) . 2_655
C5 Rh1 Rh1 133.0(3) . 2_655
C4 Rh1 Rh1 115.19(16) . 2_655
C6 Rh1 Rh1 168.6(4) . 2_655
S1 Rh1 Rh1 56.01(3) 2_655 2_655
S1 Rh1 Rh1 55.75(4) . 2_655
C1 S1 Rh1 103.16(16) . 2_655
C1 S1 Rh1 103.06(16) . .
Rh1 S1 Rh1 68.24(4) 2_655 .
C1 C1 B4 111.9(4) 2_655 .
C1 C1 B2 110.9(3) 2_655 .
B4 C1 B2 62.0(4) . .
C1 C1 B1 62.1(3) 2_655 .
B4 C1 B1 62.2(4) . .
B2 C1 B1 113.0(4) . .
C1 C1 B1 61.6(4) 2_655 2_655
B4 C1 B1 113.4(4) . 2_655
B2 C1 B1 61.6(3) . 2_655
B1 C1 B1 114.0(4) . 2_655
C1 C1 S1 112.61(15) 2_655 .
B4 C1 S1 124.7(4) . .
B2 C1 S1 125.5(4) . .
B1 C1 S1 115.5(3) . .
B1 C1 S1 115.7(3) 2_655 .
C3 C2 C6 107.2(7) . .
C3 C2 C7 124.7(13) . .
C6 C2 C7 127.9(13) . .
C3 C2 Rh1 71.3(4) . .
C6 C2 Rh1 73.1(4) . .
C7 C2 Rh1 124.6(5) . .
C4 C3 C2 108.3(7) . .
C4 C3 C8 124.8(9) . .
C2 C3 C8 126.7(10) . .
C4 C3 Rh1 73.2(3) . .
C2 C3 Rh1 70.9(4) . .
C8 C3 Rh1 126.3(5) . .
C5 C4 C3 108.7(6) . .
C5 C4 C9 126.0(9) . .
C3 C4 C9 125.1(9) . .
C5 C4 Rh1 70.6(4) . .
C3 C4 Rh1 69.9(3) . .
C9 C4 Rh1 129.4(5) . .
C4 C5 C6 109.6(7) . .
C4 C5 C10 128.2(11) . .
C6 C5 C10 122.0(11) . .
C4 C5 Rh1 73.7(4) . .
C6 C5 Rh1 72.8(4) . .
C10 C5 Rh1 124.3(5) . .
C5 C6 C2 106.0(6) . .
C5 C6 C11 127.0(14) . .
C2 C6 C11 127.0(15) . .
C5 C6 Rh1 69.6(4) . .
C2 C6 Rh1 69.1(4) . .
C11 C6 Rh1 127.6(5) . .
C2 C7 H7A 109.5 . .
C2 C7 H7B 109.5 . .
H7A C7 H7B 109.5 . .
C2 C7 H7C 109.5 . .
H7A C7 H7C 109.5 . .
H7B C7 H7C 109.5 . .
C3 C8 H8A 109.5 . .
C3 C8 H8B 109.5 . .
H8A C8 H8B 109.5 . .
C3 C8 H8C 109.5 . .
H8A C8 H8C 109.5 . .
H8B C8 H8C 109.5 . .
C4 C9 H9A 109.5 . .
C4 C9 H9B 109.5 . .
H9A C9 H9B 109.5 . .
C4 C9 H9C 109.5 . .
H9A C9 H9C 109.5 . .
H9B C9 H9C 109.5 . .
C5 C10 H10A 109.5 . .
C5 C10 H10B 109.5 . .
H10A C10 H10B 109.5 . .
C5 C10 H10C 109.5 . .
H10A C10 H10C 109.5 . .
H10B C10 H10C 109.5 . .
C6 C11 H11A 109.5 . .
C6 C11 H11B 109.5 . .
H11A C11 H11B 109.5 . .
C6 C11 H11C 109.5 . .
H11A C11 H11C 109.5 . .
H11B C11 H11C 109.5 . .
C1 B1 C1 56.3(3) . 2_655
C1 B1 B5 105.5(5) . .
C1 B1 B5 105.5(5) 2_655 .
C1 B1 B2 104.4(4) . 2_655
C1 B1 B2 58.9(3) 2_655 2_655
B5 B1 B2 60.5(4) . 2_655
C1 B1 B4 58.8(3) . .
C1 B1 B4 104.6(4) 2_655 .
B5 B1 B4 60.9(4) . .
B2 B1 B4 108.9(5) 2_655 .
C1 B1 H1 124.8 . .
C1 B1 H1 124.8 2_655 .
B5 B1 H1 122.0 . .
B2 B1 H1 121.8 2_655 .
B4 B1 H1 121.6 . .
C1 B2 B3 105.1(5) . .
C1 B2 B1 59.5(3) . 2_655
B3 B2 B1 108.1(5) . 2_655
C1 B2 B4 59.0(3) . .
B3 B2 B4 60.3(4) . .
B1 B2 B4 109.1(5) 2_655 .
C1 B2 B5 105.3(5) . 2_655
B3 B2 B5 60.2(4) . 2_655
B1 B2 B5 59.7(4) 2_655 2_655
B4 B2 B5 108.8(5) . 2_655
C1 B2 H2 124.3 . .
B3 B2 H2 122.3 . .
B1 B2 H2 121.1 2_655 .
B4 B2 H2 120.8 . .
B5 B2 H2 122.1 2_655 .
B2 B3 B4 60.4(4) . .
B2 B3 B5 108.9(5) . .
B4 B3 B5 60.9(4) . .
B2 B3 B5 60.6(4) . 2_655
B4 B3 B5 109.2(5) . 2_655
B5 B3 B5 108.3(5) . 2_655
B2 B3 B3 107.7(5) . 2_655
B4 B3 B3 108.2(5) . 2_655
B5 B3 B3 59.6(5) . 2_655
B5 B3 B3 59.6(5) 2_655 2_655
B2 B3 H3 121.4 . .
B4 B3 H3 120.9 . .
B5 B3 H3 121.3 . .
B5 B3 H3 121.3 2_655 .
B3 B3 H3 122.4 2_655 .
C1 B4 B3 104.4(5) . .
C1 B4 B2 59.0(3) . .
B3 B4 B2 59.4(4) . .
C1 B4 B1 59.0(3) . .
B3 B4 B1 107.0(5) . .
B2 B4 B1 107.9(5) . .
C1 B4 B5 104.3(5) . .
B3 B4 B5 59.6(4) . .
B2 B4 B5 107.1(5) . .
B1 B4 B5 59.2(4) . .
C1 B4 H4 124.5 . .
B3 B4 H4 123.0 . .
B2 B4 H4 121.7 . .
B1 B4 H4 121.8 . .
B5 B4 H4 123.0 . .
B1 B5 B3 107.4(5) . .
B1 B5 B3 107.4(5) . 2_655
B3 B5 B3 60.9(5) . 2_655
B1 B5 B2 59.8(4) . 2_655
B3 B5 B2 107.6(5) . 2_655
B3 B5 B2 59.2(4) 2_655 2_655
B1 B5 B4 59.9(4) . .
B3 B5 B4 59.5(4) . .
B3 B5 B4 108.1(5) 2_655 .
B2 B5 B4 107.5(5) 2_655 .
B1 B5 H5 122.1 . .
B3 B5 H5 121.8 . .
B3 B5 H5 121.7 2_655 .
B2 B5 H5 122.3 2_655 .
B4 B5 H5 121.9 . .

loop_
_geom_bond_atom_site_label_1
_geom_bond_atom_site_label_2
_geom_bond_distance
_geom_bond_site_symmetry_2
Rh1 C2 2.153(6) .
Rh1 C3 2.158(6) .
Rh1 C5 2.163(6) .
Rh1 C4 2.201(6) .
Rh1 C6 2.204(6) .
Rh1 S1 2.3360(13) 2_655
Rh1 S1 2.3429(14) .
Rh1 Rh1 2.6245(9) 2_655
S1 C1 1.830(5) .
S1 Rh1 2.3360(13) 2_655
C1 C1 1.624(9) 2_655
C1 B4 1.714(8) .
C1 B2 1.714(8) .
C1 B1 1.717(8) .
C1 B1 1.725(7) 2_655
C2 C3 1.395(11) .
C2 C6 1.411(13) .
C2 C7 1.496(11) .
C3 C4 1.382(9) .
C3 C8 1.526(10) .
C4 C5 1.339(10) .
C4 C9 1.525(10) .
C5 C6 1.408(13) .
C5 C10 1.496(11) .
C6 C11 1.485(10) .
C7 H7A 0.9600 .
C7 H7B 0.9600 .
C7 H7C 0.9600 .
C8 H8A 0.9600 .
C8 H8B 0.9600 .
C8 H8C 0.9600 .
C9 H9A 0.9600 .
C9 H9B 0.9600 .
C9 H9C 0.9600 .
C10 H10A 0.9600 .
C10 H10B 0.9600 .
C10 H10C 0.9600 .
C11 H11A 0.9600 .
C11 H11B 0.9600 .
C11 H11C 0.9600 .
B1 C1 1.725(7) 2_655
B1 B5 1.760(9) .
B1 B2 1.762(9) 2_655
B1 B4 1.772(9) .
B1 H1 1.1000 .
B2 B3 1.749(10) .
B2 B1 1.762(9) 2_655
B2 B4 1.767(10) .
B2 B5 1.775(9) 2_655
B2 H2 1.1000 .
B3 B4 1.765(10) .
B3 B5 1.768(11) .
B3 B5 1.768(11) 2_655
B3 B3 1.791(16) 2_655
B3 H3 1.1000 .
B4 B5 1.790(10) .
B4 H4 1.1000 .
B5 B3 1.768(11) 2_655
B5 B2 1.775(9) 2_655
B5 H5 1.1000 .
